data_4314009
loop_
_publ_author_name
'Changsheng Cao'
'S. Dahal'
'Mayou Shang'
'Alicia M. Beatty'
'Wendy Hibbs'
'Charles E. Schulz'
'W. Robert Scheidt'

_publ_section_title
;
 Effect of the Sixth Axial Ligand in CS-Ligated
 Iron(II)octaethylporphyrinates: Structural and M\"ossbauer Studies
;
_journal_name_full 'Inorganic Chemistry'
_journal_page_first 5202
_journal_page_last 5210
_journal_paper_doi 10.1021/ic030043r
_journal_volume 42
_journal_year 2003
_chemical_formula_moiety 'C41 H50 Fe N6 S'
_chemical_formula_sum 'C41 H50 Fe N6 S'
_chemical_formula_weight 714.78
_chemical_name_systematic
;

Fe(1)(OEP)(CS)(1-MeIm)

;
_space_group_IT_number 14
_symmetry_cell_setting monoclinic
_symmetry_space_group_name_Hall '-P 2yn'
_symmetry_space_group_name_H-M 'P 1 21/n 1'
_atom_sites_solution_hydrogens geom
_atom_sites_solution_primary direct
_atom_sites_solution_secondary difmap
_audit_creation_method SHELXL-97
_cell_angle_alpha 90.00
_cell_angle_beta 100.453(7)
_cell_angle_gamma 90.00
_cell_formula_units_Z 4
_cell_length_a 9.5906(5)
_cell_length_b 16.704(4)
_cell_length_c 23.1417(6)
_cell_measurement_reflns_used 244
_cell_measurement_temperature 130(2)
_cell_measurement_theta_max 29
_cell_measurement_theta_min 2
_cell_volume 3645.8(9)
_computing_cell_refinement MADNES
_computing_data_collection MADNES
_computing_data_reduction 'MADNES (Messerschmitt & Pflugrath, 1987)'
_computing_molecular_graphics 'ORTEP-III for Windows (Farrugia, 1997)'
_computing_publication_material 'SHELXTL-v5 (Siemens, 1994)'
_computing_structure_refinement 'SHELXL-97 (Sheldrick, 1997)'
_computing_structure_solution 'SHELXS-86 (Sheldrick, 1990)'
_diffrn_ambient_temperature 130(2)
_diffrn_detector_area_resol_mean 9.6
_diffrn_measured_fraction_theta_full 0.989
_diffrn_measured_fraction_theta_max 0.989
_diffrn_measurement_device_type 'Enraf-Nonius FAST area-detector'
_diffrn_measurement_method 'Ellipsoid-mask fitting'
_diffrn_radiation_monochromator graphite
_diffrn_radiation_source 'rotating anode'
_diffrn_radiation_type MoK\a
_diffrn_radiation_wavelength 0.71073
_diffrn_reflns_av_R_equivalents 0.0569
_diffrn_reflns_av_sigmaI/netI 0.1008
_diffrn_reflns_limit_h_max 12
_diffrn_reflns_limit_h_min -7
_diffrn_reflns_limit_k_max 16
_diffrn_reflns_limit_k_min -21
_diffrn_reflns_limit_l_max 26
_diffrn_reflns_limit_l_min -29
_diffrn_reflns_number 22290
_diffrn_reflns_theta_full 27.00
_diffrn_reflns_theta_max 27.00
_diffrn_reflns_theta_min 2.17
_diffrn_standards_decay_% 0
_diffrn_standards_interval_count 0
_diffrn_standards_interval_time 0
_diffrn_standards_number 0
_exptl_absorpt_coefficient_mu 0.509
_exptl_absorpt_correction_T_max 0.8119
_exptl_absorpt_correction_T_min 0.6440
_exptl_absorpt_correction_type refdelf
_exptl_absorpt_process_details
;

Walker, N. & Stuart D. (1983) Acta Cryst. A39, 158-166.

;
_exptl_crystal_colour red
_exptl_crystal_density_diffrn 1.302
_exptl_crystal_density_method 'not measured'
_exptl_crystal_description plate-like
_exptl_crystal_F_000 1520
_exptl_crystal_size_max 0.22
_exptl_crystal_size_mid 0.14
_exptl_crystal_size_min 0.03
_refine_diff_density_max 0.682
_refine_diff_density_min -0.499
_refine_diff_density_rms 0.118
_refine_ls_extinction_method none
_refine_ls_goodness_of_fit_ref 1.061
_refine_ls_hydrogen_treatment refxyz
_refine_ls_matrix_type full
_refine_ls_number_parameters 442
_refine_ls_number_reflns 7882
_refine_ls_number_restraints 0
_refine_ls_restrained_S_all 1.061
_refine_ls_R_factor_all 0.0987
_refine_ls_R_factor_gt 0.0735
_refine_ls_shift/su_max 0.001
_refine_ls_shift/su_mean 0.000
_refine_ls_structure_factor_coef Fsqd
_refine_ls_weighting_details 'calc w=1/[\s^2^(Fo^2^)+(0.0915P)^2^+4.8633P] where P=(Fo^2^+2Fc^2^)/3'
_refine_ls_weighting_scheme calc
_refine_ls_wR_factor_gt 0.1742
_refine_ls_wR_factor_ref 0.1902
_reflns_number_gt 6057
_reflns_number_total 7882
_reflns_threshold_expression >2sigma(I)
_cod_data_source_file ic030043r_1.cif
_cod_data_source_block fecs
_cod_original_cell_volume 3645.9(8)
_cod_database_code 4314009

loop_
_symmetry_equiv_pos_as_xyz
'x, y, z'
'-x+1/2, y+1/2, -z+1/2'
'-x, -y, -z'
'x-1/2, -y-1/2, z-1/2'

loop_
_atom_site_label
_atom_site_type_symbol
_atom_site_fract_x
_atom_site_fract_y
_atom_site_fract_z
_atom_site_U_iso_or_equiv
_atom_site_adp_type
_atom_site_occupancy
_atom_site_symmetry_multiplicity
_atom_site_calc_flag
_atom_site_refinement_flags
_atom_site_disorder_assembly
_atom_site_disorder_group
Fe(1) Fe(1) 0.94463(5) 0.11158(3) 0.77454(2) 0.00922(15) Uani 1 1 d . . .
C(1) C 1.0433(3) 0.0265(2) 0.78691(14) 0.0122(7) Uani 1 1 d . . .
S(1) S 1.14944(10) -0.04536(6) 0.79456(4) 0.0222(2) Uani 1 1 d . . .
N(1) N 1.0973(3) 0.16873(17) 0.82972(12) 0.0105(6) Uani 1 1 d . . .
N(2) N 1.0434(3) 0.13562(17) 0.70768(12) 0.0113(6) Uani 1 1 d . . .
N(3) N 0.7867(3) 0.05924(17) 0.71905(12) 0.0101(6) Uani 1 1 d . . .
N(4) N 0.8342(3) 0.09876(17) 0.83975(12) 0.0112(6) Uani 1 1 d . . .
C(a1) C 1.1104(3) 0.1747(2) 0.88958(15) 0.0129(7) Uani 1 1 d . . .
C(a2) C 1.2206(3) 0.2002(2) 0.81686(15) 0.0125(7) Uani 1 1 d . . .
C(a3) C 1.1659(3) 0.1791(2) 0.70990(15) 0.0120(6) Uani 1 1 d . . .
C(a4) C 1.0043(3) 0.1112(2) 0.65061(15) 0.0122(7) Uani 1 1 d . . .
C(a5) C 0.7822(3) 0.0419(2) 0.66089(14) 0.0123(7) Uani 1 1 d . . .
C(a6) C 0.6590(3) 0.0337(2) 0.73115(15) 0.0112(6) Uani 1 1 d . . .
C(a7) C 0.6980(3) 0.0717(2) 0.83533(15) 0.0128(7) Uani 1 1 d . . .
C(a8) C 0.8774(4) 0.1187(2) 0.89761(16) 0.0146(7) Uani 1 1 d . . .
C(b1) C 1.2448(4) 0.2097(2) 0.91523(15) 0.0149(7) Uani 1 1 d . . .
C(b2) C 1.3137(3) 0.2260(2) 0.86999(16) 0.0149(7) Uani 1 1 d . . .
C(b3) C 1.1996(4) 0.1865(2) 0.65155(15) 0.0144(7) Uani 1 1 d . . .
C(b4) C 1.1010(4) 0.1429(2) 0.61506(15) 0.0140(7) Uani 1 1 d . . .
C(b5) C 0.6505(4) 0.0026(2) 0.63602(15) 0.0133(7) Uani 1 1 d . . .
C(b6) C 0.5729(3) -0.0017(2) 0.67991(15) 0.0128(7) Uani 1 1 d . . .
C(b7) C 0.6527(4) 0.0751(2) 0.89197(15) 0.0143(7) Uani 1 1 d . . .
C(b8) C 0.7648(4) 0.1047(2) 0.93082(15) 0.0152(7) Uani 1 1 d . . .
C(m1) C 1.2500(4) 0.2073(2) 0.76089(16) 0.0145(7) Uani 1 1 d . . .
H(m1) H 1.3354 0.2339 0.7570 0.017 Uiso 1 1 calc R . .
C(m2) C 0.8847(4) 0.0655(2) 0.62912(15) 0.0127(7) Uani 1 1 d . . .
H(m2) H 0.8722 0.0490 0.5892 0.015 Uiso 1 1 calc R . .
C(m3) C 0.6161(3) 0.0428(2) 0.78441(15) 0.0132(7) Uani 1 1 d . . .
H(m3) H 0.5214 0.0278 0.7863 0.016 Uiso 1 1 calc R . .
C(m4) C 1.0077(4) 0.1512(2) 0.92100(15) 0.0158(7) Uani 1 1 d . . .
H(m4) H 1.0287 0.1582 0.9624 0.019 Uiso 1 1 calc R . .
C(11) C 1.2943(4) 0.2242(3) 0.98004(16) 0.0220(8) Uani 1 1 d . . .
H(11a) H 1.3981 0.2329 0.9876 0.026 Uiso 1 1 calc R . .
H(11b) H 1.2750 0.1758 1.0020 0.026 Uiso 1 1 calc R . .
C(12) C 1.2224(5) 0.2963(3) 1.0032(2) 0.0337(11) Uani 1 1 d . . .
H(12a) H 1.2490 0.3453 0.9846 0.051 Uiso 1 1 calc R . .
H(12b) H 1.2529 0.3002 1.0459 0.051 Uiso 1 1 calc R . .
H(12c) H 1.1192 0.2895 0.9939 0.051 Uiso 1 1 calc R . .
C(21) C 1.4570(4) 0.2635(2) 0.87297(17) 0.0193(8) Uani 1 1 d . . .
H(21a) H 1.5004 0.2425 0.8404 0.023 Uiso 1 1 calc R . .
H(21b) H 1.5185 0.2477 0.9103 0.023 Uiso 1 1 calc R . .
C(22) C 1.4522(4) 0.3538(3) 0.8692(2) 0.0332(10) Uani 1 1 d . . .
H(22a) H 1.4104 0.3700 0.8291 0.050 Uiso 1 1 calc R . .
H(22b) H 1.5486 0.3753 0.8794 0.050 Uiso 1 1 calc R . .
H(22c) H 1.3944 0.3747 0.8967 0.050 Uiso 1 1 calc R . .
C(31) C 1.3208(4) 0.2339(2) 0.63612(17) 0.0184(8) Uani 1 1 d . . .
H(31a) H 1.3443 0.2778 0.6650 0.022 Uiso 1 1 calc R . .
H(31b) H 1.2899 0.2586 0.5970 0.022 Uiso 1 1 calc R . .
C(32) C 1.4533(4) 0.1852(3) 0.6350(2) 0.0316(10) Uani 1 1 d . . .
H(32a) H 1.4856 0.1610 0.6737 0.047 Uiso 1 1 calc R . .
H(32b) H 1.5278 0.2201 0.6252 0.047 Uiso 1 1 calc R . .
H(32c) H 1.4323 0.1429 0.6053 0.047 Uiso 1 1 calc R . .
C(41) C 1.0920(4) 0.1274(2) 0.55073(15) 0.0172(7) Uani 1 1 d . . .
H(41a) H 1.1416 0.1709 0.5336 0.021 Uiso 1 1 calc R . .
H(41b) H 0.9912 0.1283 0.5312 0.021 Uiso 1 1 calc R . .
C(42) C 1.1569(4) 0.0475(3) 0.53837(17) 0.0243(9) Uani 1 1 d . . .
H(42a) H 1.2584 0.0478 0.5550 0.036 Uiso 1 1 calc R . .
H(42b) H 1.1437 0.0390 0.4958 0.036 Uiso 1 1 calc R . .
H(42c) H 1.1103 0.0043 0.5563 0.036 Uiso 1 1 calc R . .
C(51) C 0.6051(4) -0.0243(2) 0.57357(15) 0.0180(7) Uani 1 1 d . . .
H(51a) H 0.6572 0.0072 0.5482 0.022 Uiso 1 1 calc R . .
H(51b) H 0.5028 -0.0128 0.5610 0.022 Uiso 1 1 calc R . .
C(52) C 0.6306(5) -0.1131(3) 0.56438(19) 0.0310(10) Uani 1 1 d . . .
H(52a) H 0.7324 -0.1244 0.5744 0.046 Uiso 1 1 calc R . .
H(52b) H 0.5958 -0.1271 0.5232 0.046 Uiso 1 1 calc R . .
H(52c) H 0.5802 -0.1448 0.5897 0.046 Uiso 1 1 calc R . .
C(61) C 0.4283(4) -0.0353(2) 0.67866(16) 0.0167(7) Uani 1 1 d . . .
H(61a) H 0.3815 -0.0430 0.6373 0.020 Uiso 1 1 calc R . .
H(61b) H 0.3715 0.0037 0.6967 0.020 Uiso 1 1 calc R . .
C(62) C 0.4299(4) -0.1151(2) 0.71105(19) 0.0225(8) Uani 1 1 d . . .
H(62a) H 0.4701 -0.1567 0.6891 0.034 Uiso 1 1 calc R . .
H(62b) H 0.3328 -0.1298 0.7145 0.034 Uiso 1 1 calc R . .
H(62c) H 0.4879 -0.1100 0.7504 0.034 Uiso 1 1 calc R . .
C(71) C 0.5109(4) 0.0474(2) 0.90256(16) 0.0194(8) Uani 1 1 d . . .
H(71a) H 0.4370 0.0644 0.8692 0.023 Uiso 1 1 calc R . .
H(71b) H 0.4904 0.0734 0.9385 0.023 Uiso 1 1 calc R . .
C(72) C 0.5032(4) -0.0430(3) 0.9095(2) 0.0301(10) Uani 1 1 d . . .
H(72a) H 0.5173 -0.0691 0.8730 0.045 Uiso 1 1 calc R . .
H(72b) H 0.4100 -0.0577 0.9179 0.045 Uiso 1 1 calc R . .
H(72c) H 0.5773 -0.0604 0.9419 0.045 Uiso 1 1 calc R . .
C(81) C 0.7756(4) 0.1206(3) 0.99498(17) 0.0249(9) Uani 1 1 d . . .
H(81a) H 0.6790 0.1281 1.0035 0.030 Uiso 1 1 calc R . .
H(81b) H 0.8285 0.1711 1.0049 0.030 Uiso 1 1 calc R . .
C(82) C 0.8490(5) 0.0539(3) 1.03416(19) 0.0403(13) Uani 1 1 d . . .
H(82a) H 0.7974 0.0036 1.0247 0.061 Uiso 1 1 calc R . .
H(82b) H 0.8503 0.0675 1.0754 0.061 Uiso 1 1 calc R . .
H(82c) H 0.9465 0.0478 1.0275 0.061 Uiso 1 1 calc R . .
N(5) N 0.8325(3) 0.21978(17) 0.75408(12) 0.0123(6) Uani 1 1 d . . .
C(91) C 0.7598(4) 0.2649(2) 0.78874(17) 0.0193(8) Uani 1 1 d . . .
H(91) H 0.7558 0.2540 0.8287 0.023 Uiso 1 1 calc R . .
C(92) C 0.6948(4) 0.3272(2) 0.75735(17) 0.0198(8) Uani 1 1 d . . .
H(92) H 0.6384 0.3674 0.7708 0.024 Uiso 1 1 calc R . .
N(6) N 0.7268(3) 0.32047(18) 0.70230(13) 0.0159(6) Uani 1 1 d . . .
C(93) C 0.6745(4) 0.3716(2) 0.65200(18) 0.0234(8) Uani 1 1 d . . .
H(93a) H 0.7262 0.3596 0.6202 0.035 Uiso 1 1 calc R . .
H(93b) H 0.6891 0.4278 0.6635 0.035 Uiso 1 1 calc R . .
H(93c) H 0.5731 0.3616 0.6385 0.035 Uiso 1 1 calc R . .
C(94) C 0.8098(3) 0.2557(2) 0.70247(16) 0.0143(7) Uani 1 1 d . . .
H(94) H 0.8475 0.2379 0.6695 0.017 Uiso 1 1 calc R . .

loop_
_atom_site_aniso_label
_atom_site_aniso_U_11
_atom_site_aniso_U_22
_atom_site_aniso_U_33
_atom_site_aniso_U_23
_atom_site_aniso_U_13
_atom_site_aniso_U_12
Fe(1) 0.0098(2) 0.0105(3) 0.0079(2) -0.00080(17) 0.00309(16) -0.00135(17)
C(1) 0.0137(15) 0.0164(17) 0.0073(15) -0.0025(12) 0.0042(12) -0.0054(13)
S(1) 0.0231(5) 0.0183(5) 0.0253(5) 0.0019(4) 0.0050(4) 0.0071(4)
N(1) 0.0093(13) 0.0121(14) 0.0106(14) -0.0038(11) 0.0026(10) -0.0040(10)
N(2) 0.0110(13) 0.0113(14) 0.0123(14) -0.0008(11) 0.0035(10) 0.0006(10)
N(3) 0.0115(13) 0.0128(14) 0.0066(13) -0.0018(10) 0.0030(10) -0.0031(10)
N(4) 0.0129(13) 0.0112(14) 0.0098(14) -0.0015(10) 0.0027(10) -0.0024(10)
C(a1) 0.0136(16) 0.0137(17) 0.0111(16) -0.0042(13) 0.0013(12) 0.0010(13)
C(a2) 0.0109(15) 0.0130(17) 0.0132(17) -0.0009(12) 0.0009(12) -0.0012(12)
C(a3) 0.0122(15) 0.0123(17) 0.0128(17) 0.0003(12) 0.0057(12) -0.0003(12)
C(a4) 0.0132(15) 0.0140(17) 0.0106(16) -0.0019(13) 0.0053(12) 0.0009(13)
C(a5) 0.0139(16) 0.0157(17) 0.0069(15) -0.0019(12) 0.0008(12) -0.0018(13)
C(a6) 0.0099(15) 0.0102(16) 0.0133(16) -0.0011(12) 0.0019(12) -0.0012(12)
C(a7) 0.0136(15) 0.0125(17) 0.0137(17) 0.0013(13) 0.0061(12) -0.0006(13)
C(a8) 0.0159(16) 0.0154(18) 0.0141(17) -0.0012(13) 0.0072(13) -0.0003(13)
C(b1) 0.0134(16) 0.0164(18) 0.0143(17) -0.0045(13) 0.0010(13) 0.0008(13)
C(b2) 0.0104(15) 0.0149(18) 0.0183(18) -0.0025(13) 0.0001(13) -0.0001(13)
C(b3) 0.0158(16) 0.0161(18) 0.0138(17) 0.0013(13) 0.0093(13) 0.0022(13)
C(b4) 0.0169(16) 0.0125(17) 0.0146(17) 0.0037(13) 0.0087(13) 0.0059(13)
C(b5) 0.0138(16) 0.0137(17) 0.0115(16) -0.0006(13) -0.0004(12) 0.0000(13)
C(b6) 0.0122(15) 0.0119(17) 0.0133(17) 0.0021(13) -0.0003(12) -0.0012(12)
C(b7) 0.0154(16) 0.0160(18) 0.0128(17) 0.0019(13) 0.0062(13) -0.0003(13)
C(b8) 0.0193(17) 0.0175(18) 0.0106(16) 0.0005(13) 0.0074(13) 0.0025(14)
C(m1) 0.0127(15) 0.0120(17) 0.0202(19) -0.0007(13) 0.0066(13) -0.0008(12)
C(m2) 0.0159(16) 0.0150(17) 0.0076(15) 0.0005(12) 0.0029(12) 0.0034(13)
C(m3) 0.0108(15) 0.0164(18) 0.0130(17) 0.0008(13) 0.0044(12) -0.0020(13)
C(m4) 0.0199(17) 0.0183(19) 0.0092(16) -0.0019(13) 0.0027(13) -0.0022(14)
C(11) 0.0182(18) 0.030(2) 0.0153(19) -0.0026(15) -0.0029(14) -0.0028(15)
C(12) 0.028(2) 0.043(3) 0.028(2) -0.021(2) 0.0009(18) -0.0050(19)
C(21) 0.0121(16) 0.023(2) 0.0222(19) -0.0035(15) 0.0002(14) -0.0009(14)
C(22) 0.0167(19) 0.026(2) 0.054(3) 0.004(2) -0.0011(18) -0.0076(17)
C(31) 0.0185(17) 0.0170(19) 0.0222(19) 0.0035(14) 0.0099(14) -0.0022(14)
C(32) 0.0173(19) 0.028(2) 0.051(3) -0.006(2) 0.0114(19) -0.0047(17)
C(41) 0.0196(17) 0.023(2) 0.0108(17) 0.0016(13) 0.0082(13) 0.0021(14)
C(42) 0.0229(19) 0.032(2) 0.019(2) -0.0052(16) 0.0079(15) 0.0029(16)
C(51) 0.0124(16) 0.027(2) 0.0133(17) -0.0010(14) -0.0005(13) -0.0014(14)
C(52) 0.038(2) 0.031(2) 0.023(2) -0.0125(17) 0.0037(18) -0.0076(19)
C(61) 0.0122(16) 0.0212(19) 0.0156(17) 0.0025(14) -0.0005(13) -0.0028(13)
C(62) 0.0143(17) 0.0163(19) 0.037(2) 0.0020(16) 0.0045(15) -0.0033(14)
C(71) 0.0166(17) 0.027(2) 0.0164(18) 0.0025(15) 0.0084(14) 0.0004(15)
C(72) 0.024(2) 0.033(2) 0.036(2) 0.0131(19) 0.0118(18) -0.0051(17)
C(81) 0.025(2) 0.037(2) 0.0148(19) -0.0069(16) 0.0100(15) -0.0058(17)
C(82) 0.035(2) 0.071(4) 0.016(2) 0.005(2) 0.0072(18) 0.011(2)
N(5) 0.0122(13) 0.0129(15) 0.0126(14) 0.0008(11) 0.0044(11) -0.0018(11)
C(91) 0.0163(17) 0.024(2) 0.0194(19) -0.0031(15) 0.0091(14) 0.0015(14)
C(92) 0.0175(17) 0.024(2) 0.0191(19) 0.0005(15) 0.0071(14) 0.0049(15)
N(6) 0.0162(14) 0.0137(15) 0.0178(16) 0.0027(12) 0.0027(12) 0.0009(12)
C(93) 0.026(2) 0.018(2) 0.025(2) 0.0073(15) 0.0025(16) 0.0005(15)
C(94) 0.0123(15) 0.0152(18) 0.0155(17) 0.0007(13) 0.0027(12) -0.0021(13)

loop_
_atom_type_symbol
_atom_type_description
_atom_type_scat_dispersion_real
_atom_type_scat_dispersion_imag
_atom_type_scat_source
C C 0.0033 0.0016 'International Tables Vol C Tables 4.2.6.8 and 6.1.1.4'
H H 0.0000 0.0000 'International Tables Vol C Tables 4.2.6.8 and 6.1.1.4'
N N 0.0061 0.0033 'International Tables Vol C Tables 4.2.6.8 and 6.1.1.4'
S S 0.1246 0.1234 'International Tables Vol C Tables 4.2.6.8 and 6.1.1.4'
Fe(1) Fe(1) 0.3463 0.8444 'International Tables Vol C Tables 4.2.6.8 and 6.1.1.4'

loop_
_geom_angle_atom_site_label_1
_geom_angle_atom_site_label_2
_geom_angle_atom_site_label_3
_geom_angle
_geom_angle_site_symmetry_1
_geom_angle_site_symmetry_3
_geom_angle_publ_flag
C(1) Fe(1) N(2) 88.33(13) . . ?
C(1) Fe(1) N(3) 94.34(14) . . ?
N(2) Fe(1) N(3) 90.05(11) . . ?
C(1) Fe(1) N(1) 88.35(14) . . ?
N(2) Fe(1) N(1) 90.19(11) . . ?
N(3) Fe(1) N(1) 177.30(12) . . ?
C(1) Fe(1) N(4) 97.90(13) . . ?
N(2) Fe(1) N(4) 173.77(12) . . ?
N(3) Fe(1) N(4) 89.70(11) . . ?
N(1) Fe(1) N(4) 89.77(11) . . ?
C(1) Fe(1) N(5) 175.32(13) . . ?
N(2) Fe(1) N(5) 87.02(11) . . ?
N(3) Fe(1) N(5) 86.26(11) . . ?
N(1) Fe(1) N(5) 91.07(11) . . ?
N(4) Fe(1) N(5) 86.74(11) . . ?
S(1) C(1) Fe(1) 172.2(2) . . ?
C(a1) N(1) C(a2) 105.4(3) . . ?
C(a1) N(1) Fe(1) 126.9(2) . . ?
C(a2) N(1) Fe(1) 127.1(2) . . ?
C(a4) N(2) C(a3) 106.1(3) . . ?
C(a4) N(2) Fe(1) 127.1(2) . . ?
C(a3) N(2) Fe(1) 126.9(2) . . ?
C(a5) N(3) C(a6) 105.3(3) . . ?
C(a5) N(3) Fe(1) 127.5(2) . . ?
C(a6) N(3) Fe(1) 127.2(2) . . ?
C(a7) N(4) C(a8) 105.6(3) . . ?
C(a7) N(4) Fe(1) 127.3(2) . . ?
C(a8) N(4) Fe(1) 127.0(2) . . ?
N(1) C(a1) C(m4) 124.6(3) . . ?
N(1) C(a1) C(b1) 110.9(3) . . ?
C(m4) C(a1) C(b1) 124.6(3) . . ?
N(1) C(a2) C(m1) 124.5(3) . . ?
N(1) C(a2) C(b2) 110.6(3) . . ?
C(m1) C(a2) C(b2) 124.9(3) . . ?
N(2) C(a3) C(m1) 125.0(3) . . ?
N(2) C(a3) C(b3) 110.1(3) . . ?
C(m1) C(a3) C(b3) 124.8(3) . . ?
N(2) C(a4) C(m2) 124.9(3) . . ?
N(2) C(a4) C(b4) 110.4(3) . . ?
C(m2) C(a4) C(b4) 124.7(3) . . ?
N(3) C(a5) C(m2) 124.2(3) . . ?
N(3) C(a5) C(b5) 110.9(3) . . ?
C(m2) C(a5) C(b5) 124.7(3) . . ?
N(3) C(a6) C(m3) 124.8(3) . . ?
N(3) C(a6) C(b6) 111.0(3) . . ?
C(m3) C(a6) C(b6) 124.1(3) . . ?
N(4) C(a7) C(m3) 124.6(3) . . ?
N(4) C(a7) C(b7) 110.9(3) . . ?
C(m3) C(a7) C(b7) 124.5(3) . . ?
N(4) C(a8) C(m4) 124.9(3) . . ?
N(4) C(a8) C(b8) 110.8(3) . . ?
C(m4) C(a8) C(b8) 124.2(3) . . ?
C(b2) C(b1) C(a1) 106.7(3) . . ?
C(b2) C(b1) C(11) 128.5(3) . . ?
C(a1) C(b1) C(11) 124.8(3) . . ?
C(b1) C(b2) C(a2) 106.4(3) . . ?
C(b1) C(b2) C(21) 128.0(3) . . ?
C(a2) C(b2) C(21) 125.6(3) . . ?
C(b4) C(b3) C(a3) 106.6(3) . . ?
C(b4) C(b3) C(31) 128.0(3) . . ?
C(a3) C(b3) C(31) 125.4(3) . . ?
C(b3) C(b4) C(a4) 106.7(3) . . ?
C(b3) C(b4) C(41) 128.1(3) . . ?
C(a4) C(b4) C(41) 125.1(3) . . ?
C(b6) C(b5) C(a5) 106.4(3) . . ?
C(b6) C(b5) C(51) 126.8(3) . . ?
C(a5) C(b5) C(51) 126.8(3) . . ?
C(b5) C(b6) C(a6) 106.4(3) . . ?
C(b5) C(b6) C(61) 129.5(3) . . ?
C(a6) C(b6) C(61) 124.2(3) . . ?
C(b8) C(b7) C(a7) 106.3(3) . . ?
C(b8) C(b7) C(71) 129.4(3) . . ?
C(a7) C(b7) C(71) 124.3(3) . . ?
C(b7) C(b8) C(a8) 106.4(3) . . ?
C(b7) C(b8) C(81) 128.6(3) . . ?
C(a8) C(b8) C(81) 125.0(3) . . ?
C(a2) C(m1) C(a3) 125.7(3) . . ?
C(a2) C(m1) H(m1) 117.1 . . ?
C(a3) C(m1) H(m1) 117.1 . . ?
C(a5) C(m2) C(a4) 125.7(3) . . ?
C(a5) C(m2) H(m2) 117.2 . . ?
C(a4) C(m2) H(m2) 117.2 . . ?
C(a6) C(m3) C(a7) 125.9(3) . . ?
C(a6) C(m3) H(m3) 117.0 . . ?
C(a7) C(m3) H(m3) 117.0 . . ?
C(a8) C(m4) C(a1) 125.9(3) . . ?
C(a8) C(m4) H(m4) 117.1 . . ?
C(a1) C(m4) H(m4) 117.1 . . ?
C(b1) C(11) C(12) 113.2(3) . . ?
C(b1) C(11) H(11a) 108.9 . . ?
C(12) C(11) H(11a) 108.9 . . ?
C(b1) C(11) H(11b) 108.9 . . ?
C(12) C(11) H(11b) 108.9 . . ?
H(11a) C(11) H(11b) 107.8 . . ?
C(11) C(12) H(12a) 109.5 . . ?
C(11) C(12) H(12b) 109.5 . . ?
H(12a) C(12) H(12b) 109.5 . . ?
C(11) C(12) H(12c) 109.5 . . ?
H(12a) C(12) H(12c) 109.5 . . ?
H(12b) C(12) H(12c) 109.5 . . ?
C(b2) C(21) C(22) 113.3(3) . . ?
C(b2) C(21) H(21a) 108.9 . . ?
C(22) C(21) H(21a) 108.9 . . ?
C(b2) C(21) H(21b) 108.9 . . ?
C(22) C(21) H(21b) 108.9 . . ?
H(21a) C(21) H(21b) 107.7 . . ?
C(21) C(22) H(22a) 109.5 . . ?
C(21) C(22) H(22b) 109.5 . . ?
H(22a) C(22) H(22b) 109.5 . . ?
C(21) C(22) H(22c) 109.5 . . ?
H(22a) C(22) H(22c) 109.5 . . ?
H(22b) C(22) H(22c) 109.5 . . ?
C(b3) C(31) C(32) 114.2(3) . . ?
C(b3) C(31) H(31a) 108.7 . . ?
C(32) C(31) H(31a) 108.7 . . ?
C(b3) C(31) H(31b) 108.7 . . ?
C(32) C(31) H(31b) 108.7 . . ?
H(31a) C(31) H(31b) 107.6 . . ?
C(31) C(32) H(32a) 109.5 . . ?
C(31) C(32) H(32b) 109.5 . . ?
H(32a) C(32) H(32b) 109.5 . . ?
C(31) C(32) H(32c) 109.5 . . ?
H(32a) C(32) H(32c) 109.5 . . ?
H(32b) C(32) H(32c) 109.5 . . ?
C(b4) C(41) C(42) 112.7(3) . . ?
C(b4) C(41) H(41a) 109.0 . . ?
C(42) C(41) H(41a) 109.0 . . ?
C(b4) C(41) H(41b) 109.0 . . ?
C(42) C(41) H(41b) 109.0 . . ?
H(41a) C(41) H(41b) 107.8 . . ?
C(41) C(42) H(42a) 109.5 . . ?
C(41) C(42) H(42b) 109.5 . . ?
H(42a) C(42) H(42b) 109.5 . . ?
C(41) C(42) H(42c) 109.5 . . ?
H(42a) C(42) H(42c) 109.5 . . ?
H(42b) C(42) H(42c) 109.5 . . ?
C(b5) C(51) C(52) 113.6(3) . . ?
C(b5) C(51) H(51a) 108.9 . . ?
C(52) C(51) H(51a) 108.9 . . ?
C(b5) C(51) H(51b) 108.9 . . ?
C(52) C(51) H(51b) 108.9 . . ?
H(51a) C(51) H(51b) 107.7 . . ?
C(51) C(52) H(52a) 109.5 . . ?
C(51) C(52) H(52b) 109.5 . . ?
H(52a) C(52) H(52b) 109.5 . . ?
C(51) C(52) H(52c) 109.5 . . ?
H(52a) C(52) H(52c) 109.5 . . ?
H(52b) C(52) H(52c) 109.5 . . ?
C(b6) C(61) C(62) 113.1(3) . . ?
C(b6) C(61) H(61a) 109.0 . . ?
C(62) C(61) H(61a) 109.0 . . ?
C(b6) C(61) H(61b) 109.0 . . ?
C(62) C(61) H(61b) 109.0 . . ?
H(61a) C(61) H(61b) 107.8 . . ?
C(61) C(62) H(62a) 109.5 . . ?
C(61) C(62) H(62b) 109.5 . . ?
H(62a) C(62) H(62b) 109.5 . . ?
C(61) C(62) H(62c) 109.5 . . ?
H(62a) C(62) H(62c) 109.5 . . ?
H(62b) C(62) H(62c) 109.5 . . ?
C(b7) C(71) C(72) 112.8(3) . . ?
C(b7) C(71) H(71a) 109.0 . . ?
C(72) C(71) H(71a) 109.0 . . ?
C(b7) C(71) H(71b) 109.0 . . ?
C(72) C(71) H(71b) 109.0 . . ?
H(71a) C(71) H(71b) 107.8 . . ?
C(71) C(72) H(72a) 109.5 . . ?
C(71) C(72) H(72b) 109.5 . . ?
H(72a) C(72) H(72b) 109.5 . . ?
C(71) C(72) H(72c) 109.5 . . ?
H(72a) C(72) H(72c) 109.5 . . ?
H(72b) C(72) H(72c) 109.5 . . ?
C(b8) C(81) C(82) 113.8(4) . . ?
C(b8) C(81) H(81a) 108.8 . . ?
C(82) C(81) H(81a) 108.8 . . ?
C(b8) C(81) H(81b) 108.8 . . ?
C(82) C(81) H(81b) 108.8 . . ?
H(81a) C(81) H(81b) 107.7 . . ?
C(81) C(82) H(82a) 109.5 . . ?
C(81) C(82) H(82b) 109.5 . . ?
H(82a) C(82) H(82b) 109.5 . . ?
C(81) C(82) H(82c) 109.5 . . ?
H(82a) C(82) H(82c) 109.5 . . ?
H(82b) C(82) H(82c) 109.5 . . ?
C(94) N(5) C(91) 105.1(3) . . ?
C(94) N(5) Fe(1) 125.9(2) . . ?
C(91) N(5) Fe(1) 128.9(2) . . ?
C(92) C(91) N(5) 109.9(3) . . ?
C(92) C(91) H(91) 125.1 . . ?
N(5) C(91) H(91) 125.1 . . ?
C(91) C(92) N(6) 106.1(3) . . ?
C(91) C(92) H(92) 127.0 . . ?
N(6) C(92) H(92) 127.0 . . ?
C(94) N(6) C(92) 107.3(3) . . ?
C(94) N(6) C(93) 126.3(3) . . ?
C(92) N(6) C(93) 126.4(3) . . ?
N(6) C(93) H(93a) 109.5 . . ?
N(6) C(93) H(93b) 109.5 . . ?
H(93a) C(93) H(93b) 109.5 . . ?
N(6) C(93) H(93c) 109.5 . . ?
H(93a) C(93) H(93c) 109.5 . . ?
H(93b) C(93) H(93c) 109.5 . . ?
N(5) C(94) N(6) 111.7(3) . . ?
N(5) C(94) H(94) 124.2 . . ?
N(6) C(94) H(94) 124.2 . . ?

loop_
_geom_bond_atom_site_label_1
_geom_bond_atom_site_label_2
_geom_bond_distance
_geom_bond_site_symmetry_2
_geom_bond_publ_flag
Fe(1) C(1) 1.703(4) . ?
Fe(1) N(2) 1.996(3) . ?
Fe(1) N(3) 2.000(3) . ?
Fe(1) N(1) 2.002(3) . ?
Fe(1) N(4) 2.006(3) . ?
Fe(1) N(5) 2.112(3) . ?
C(1) S(1) 1.563(4) . ?
N(1) C(a1) 1.372(4) . ?
N(1) C(a2) 1.375(4) . ?
N(2) C(a4) 1.368(4) . ?
N(2) C(a3) 1.374(4) . ?
N(3) C(a5) 1.370(4) . ?
N(3) C(a6) 1.373(4) . ?
N(4) C(a7) 1.369(4) . ?
N(4) C(a8) 1.369(5) . ?
C(a1) C(m4) 1.383(5) . ?
C(a1) C(b1) 1.442(5) . ?
C(a2) C(m1) 1.380(5) . ?
C(a2) C(b2) 1.448(5) . ?
C(a3) C(m1) 1.386(5) . ?
C(a3) C(b3) 1.450(4) . ?
C(a4) C(m2) 1.393(5) . ?
C(a4) C(b4) 1.446(4) . ?
C(a5) C(m2) 1.387(5) . ?
C(a5) C(b5) 1.448(5) . ?
C(a6) C(m3) 1.377(5) . ?
C(a6) C(b6) 1.443(5) . ?
C(a7) C(m3) 1.379(5) . ?
C(a7) C(b7) 1.455(5) . ?
C(a8) C(m4) 1.379(5) . ?
C(a8) C(b8) 1.454(5) . ?
C(b1) C(b2) 1.363(5) . ?
C(b1) C(11) 1.508(5) . ?
C(b2) C(21) 1.501(5) . ?
C(b3) C(b4) 1.360(5) . ?
C(b3) C(31) 1.502(5) . ?
C(b4) C(41) 1.498(5) . ?
C(b5) C(b6) 1.366(5) . ?
C(b5) C(51) 1.500(5) . ?
C(b6) C(61) 1.491(5) . ?
C(b7) C(b8) 1.363(5) . ?
C(b7) C(71) 1.499(5) . ?
C(b8) C(81) 1.493(5) . ?
C(m1) H(m1) 0.9500 . ?
C(m2) H(m2) 0.9500 . ?
C(m3) H(m3) 0.9500 . ?
C(m4) H(m4) 0.9500 . ?
C(11) C(12) 1.532(6) . ?
C(11) H(11a) 0.9900 . ?
C(11) H(11b) 0.9900 . ?
C(12) H(12a) 0.9800 . ?
C(12) H(12b) 0.9800 . ?
C(12) H(12c) 0.9800 . ?
C(21) C(22) 1.511(6) . ?
C(21) H(21a) 0.9900 . ?
C(21) H(21b) 0.9900 . ?
C(22) H(22a) 0.9800 . ?
C(22) H(22b) 0.9800 . ?
C(22) H(22c) 0.9800 . ?
C(31) C(32) 1.513(5) . ?
C(31) H(31a) 0.9900 . ?
C(31) H(31b) 0.9900 . ?
C(32) H(32a) 0.9800 . ?
C(32) H(32b) 0.9800 . ?
C(32) H(32c) 0.9800 . ?
C(41) C(42) 1.522(5) . ?
C(41) H(41a) 0.9900 . ?
C(41) H(41b) 0.9900 . ?
C(42) H(42a) 0.9800 . ?
C(42) H(42b) 0.9800 . ?
C(42) H(42c) 0.9800 . ?
C(51) C(52) 1.525(6) . ?
C(51) H(51a) 0.9900 . ?
C(51) H(51b) 0.9900 . ?
C(52) H(52a) 0.9800 . ?
C(52) H(52b) 0.9800 . ?
C(52) H(52c) 0.9800 . ?
C(61) C(62) 1.528(5) . ?
C(61) H(61a) 0.9900 . ?
C(61) H(61b) 0.9900 . ?
C(62) H(62a) 0.9800 . ?
C(62) H(62b) 0.9800 . ?
C(62) H(62c) 0.9800 . ?
C(71) C(72) 1.521(6) . ?
C(71) H(71a) 0.9900 . ?
C(71) H(71b) 0.9900 . ?
C(72) H(72a) 0.9800 . ?
C(72) H(72b) 0.9800 . ?
C(72) H(72c) 0.9800 . ?
C(81) C(82) 1.525(6) . ?
C(81) H(81a) 0.9900 . ?
C(81) H(81b) 0.9900 . ?
C(82) H(82a) 0.9800 . ?
C(82) H(82b) 0.9800 . ?
C(82) H(82c) 0.9800 . ?
N(5) C(94) 1.319(5) . ?
N(5) C(91) 1.379(4) . ?
C(91) C(92) 1.354(5) . ?
C(91) H(91) 0.9500 . ?
C(92) N(6) 1.368(5) . ?
C(92) H(92) 0.9500 . ?
N(6) C(94) 1.343(5) . ?
N(6) C(93) 1.457(5) . ?
C(93) H(93a) 0.9800 . ?
C(93) H(93b) 0.9800 . ?
C(93) H(93c) 0.9800 . ?
C(94) H(94) 0.9500 . ?
